data_4034777
loop_
_publ_author_name
'Wang, Xue-Juan'
'Su, Yan'
'Li, Rui'
'Gu, Peiming'

_publ_section_title
;
 Tf<sub>2</sub>O-Promoted Intramolecular Schmidt Reaction of the \w-Azido
 Carboxylic Acids.
;
_journal_issue 10
_journal_name_full 'The Journal of organic chemistry'
_journal_page_first 5816
_journal_page_last 5824
_journal_paper_doi 10.1021/acs.joc.8b00475
_journal_volume 83
_journal_year 2018
_chemical_formula_moiety 'C11 H12 F3 N O2 S'
_chemical_formula_sum 'C11 H12 F3 N O2 S'
_chemical_formula_weight 279.28
_space_group_crystal_system orthorhombic
_space_group_IT_number 61
_space_group_name_Hall '-P 2ac 2ab'
_space_group_name_H-M_alt 'P b c a'
_atom_sites_solution_hydrogens geom
_atom_sites_solution_primary iterative
_audit_creation_date 2016-07-18
_audit_creation_method
;
Olex2 1.2
(compiled 2016.02.19 svn.r3266 for OlexSys, GUI svn.r5155)
;
_cell_angle_alpha 90
_cell_angle_beta 90
_cell_angle_gamma 90
_cell_formula_units_Z 8
_cell_length_a 10.8054(8)
_cell_length_b 7.8126(6)
_cell_length_c 28.528(3)
_cell_measurement_reflns_used 1813
_cell_measurement_temperature 298.84(10)
_cell_measurement_theta_max 26.8560
_cell_measurement_theta_min 3.7540
_cell_volume 2408.3(4)
_computing_cell_refinement
;
CrysAlisPro, Agilent Technologies,
Version 1.171.37.33 (release 27-03-2014 CrysAlis171 .NET)
(compiled Mar 27 2014,17:12:48)
;
_computing_data_collection
;
CrysAlisPro, Agilent Technologies,
Version 1.171.37.33 (release 27-03-2014 CrysAlis171 .NET)
(compiled Mar 27 2014,17:12:48)
;
_computing_data_reduction
;
CrysAlisPro, Agilent Technologies,
Version 1.171.37.33 (release 27-03-2014 CrysAlis171 .NET)
(compiled Mar 27 2014,17:12:48)
;
_computing_molecular_graphics 'Olex2 (Dolomanov et al., 2009)'
_computing_publication_material 'Olex2 (Dolomanov et al., 2009)'
_computing_structure_refinement 'ShelXL (Sheldrick, 2015)'
_computing_structure_solution
;
Superflip (Palatinus & Chapuis, 2007;Palatinus & van der Lee, 2008;
Palatinus et al., 2012)
;
_diffrn_ambient_environment air
_diffrn_ambient_temperature 298.84(10)
_diffrn_detector 'CCD plate'
_diffrn_detector_area_resol_mean 16.0733
_diffrn_detector_type Eos
_diffrn_measured_fraction_theta_full 0.994
_diffrn_measured_fraction_theta_max 0.994
_diffrn_measurement_details
;
#__ type_ start__ end____ width___ exp.time_
  1 omega  -27.00   44.05   1.4500    4.0000
omega____ theta____ kappa____ phi______ frames
    -       22.7867  -57.0000 -150.0000 49

#__ type_ start__ end____ width___ exp.time_
  2 omega   17.00   67.75   1.4500    4.0000
omega____ theta____ kappa____ phi______ frames
    -       22.7867  -99.0000  120.0000 35

#__ type_ start__ end____ width___ exp.time_
  3 omega  -24.00   84.75   1.4500    4.0000
omega____ theta____ kappa____ phi______ frames
    -       22.7867    0.0000 -120.0000 75
;
_diffrn_measurement_device 'four-circle diffractometer'
_diffrn_measurement_device_type 'SuperNova, Dual, Cu at zero, Eos'
_diffrn_measurement_method '\w scans'
_diffrn_orient_matrix_UB_11 -0.0284427000
_diffrn_orient_matrix_UB_12 0.0375178000
_diffrn_orient_matrix_UB_13 0.0199063000
_diffrn_orient_matrix_UB_21 0.0224786000
_diffrn_orient_matrix_UB_22 -0.0677440000
_diffrn_orient_matrix_UB_23 0.0142036000
_diffrn_orient_matrix_UB_31 0.0547324000
_diffrn_orient_matrix_UB_32 0.0473549000
_diffrn_orient_matrix_UB_33 0.0045097000
_diffrn_radiation_monochromator mirror
_diffrn_radiation_probe x-ray
_diffrn_radiation_type MoK\a
_diffrn_radiation_wavelength 0.71073
_diffrn_reflns_av_R_equivalents 0.0453
_diffrn_reflns_av_unetI/netI 0.0416
_diffrn_reflns_Laue_measured_fraction_full 0.994
_diffrn_reflns_Laue_measured_fraction_max 0.994
_diffrn_reflns_limit_h_max 13
_diffrn_reflns_limit_h_min -12
_diffrn_reflns_limit_k_max 9
_diffrn_reflns_limit_k_min -6
_diffrn_reflns_limit_l_max 34
_diffrn_reflns_limit_l_min -35
_diffrn_reflns_number 8664
_diffrn_reflns_point_group_measured_fraction_full 0.994
_diffrn_reflns_point_group_measured_fraction_max 0.994
_diffrn_reflns_theta_full 26.000
_diffrn_reflns_theta_max 26.021
_diffrn_reflns_theta_min 3.296
_diffrn_source 'SuperNova (Mo) X-ray Source'
_exptl_absorpt_coefficient_mu 0.301
_exptl_absorpt_correction_T_max 1.00000
_exptl_absorpt_correction_T_min 0.65089
_exptl_absorpt_correction_type multi-scan
_exptl_absorpt_process_details
;
CrysAlisPro, Agilent Technologies,
Version 1.171.37.33 (release 27-03-2014 CrysAlis171 .NET)
(compiled Mar 27 2014,17:12:48)
Empirical absorption correction using spherical harmonics,
 implemented in SCALE3 ABSPACK scaling algorithm.
;
_exptl_crystal_colour 'clear light colourless'
_exptl_crystal_colour_lustre clear
_exptl_crystal_colour_modifier light
_exptl_crystal_colour_primary colourless
_exptl_crystal_density_diffrn 1.541
_exptl_crystal_description block
_exptl_crystal_F_000 1152
_exptl_crystal_size_max 0.24
_exptl_crystal_size_mid 0.21
_exptl_crystal_size_min 0.08
_refine_diff_density_max 0.260
_refine_diff_density_min -0.417
_refine_diff_density_rms 0.055
_refine_ls_extinction_method none
_refine_ls_goodness_of_fit_ref 0.966
_refine_ls_hydrogen_treatment constr
_refine_ls_matrix_type full
_refine_ls_number_parameters 163
_refine_ls_number_reflns 2359
_refine_ls_number_restraints 0
_refine_ls_restrained_S_all 0.966
_refine_ls_R_factor_all 0.0626
_refine_ls_R_factor_gt 0.0447
_refine_ls_shift/su_max 0.001
_refine_ls_shift/su_mean 0.000
_refine_ls_structure_factor_coef Fsqd
_refine_ls_weighting_details 'w=1/[\s^2^(Fo^2^)+(0.1000P)^2^] where P=(Fo^2^+2Fc^2^)/3'
_refine_ls_weighting_scheme calc
_refine_ls_wR_factor_gt 0.1321
_refine_ls_wR_factor_ref 0.1499
_reflns_Friedel_coverage 0.000
_reflns_number_gt 1819
_reflns_number_total 2359
_reflns_threshold_expression 'I > 2\s(I)'
_cod_data_source_file jo8b00475_si_002.cif
_cod_data_source_block wxj_02016
_cod_database_code 4034777
_shelx_space_group_comment
;
The symmetry employed for this shelxl refinement is uniquely defined
by the following loop, which should always be used as a source of
symmetry information in preference to the above space-group names.
They are only intended as comments.
;
_reflns_odcompleteness_completeness 98.81
_reflns_odcompleteness_iscentric 1
_reflns_odcompleteness_theta 26.32
_olex2_refinement_description
;
1. Fixed Uiso
 At 1.2 times of:
  All C(H) groups, All C(H,H) groups
2.a Ternary CH refined with riding coordinates:
 C7(H7)
2.b Secondary CH2 refined with riding coordinates:
 C8(H8A,H8B), C9(H9A,H9B), C10(H10A,H10B)
2.c Aromatic/amide H refined with riding coordinates:
 C1(H1), C2(H2), C3(H3), C4(H4), C5(H5)
;
_shelx_shelxl_version_number 2014/7
_olex2_date_sample_data_collection 2016-07-15
_olex2_submission_special_instructions 'No special instructions were received'

loop_
_space_group_symop_operation_xyz
'x, y, z'
'-x+1/2, -y, z+1/2'
'x+1/2, -y+1/2, -z'
'-x, y+1/2, -z+1/2'
'-x, -y, -z'
'x-1/2, y, -z-1/2'
'-x-1/2, y-1/2, z'
'x, -y-1/2, z-1/2'

loop_
_atom_site_label
_atom_site_type_symbol
_atom_site_fract_x
_atom_site_fract_y
_atom_site_fract_z
_atom_site_U_iso_or_equiv
_atom_site_adp_type
_atom_site_occupancy
_atom_site_site_symmetry_order
_atom_site_calc_flag
_atom_site_refinement_flags_posn
S1 S 0.51511(5) 0.20475(8) 0.59210(2) 0.0235(2) Uani 1 1 d .
F1 F 0.49380(16) 0.2982(3) 0.50442(7) 0.0602(6) Uani 1 1 d .
F2 F 0.61482(16) 0.0862(3) 0.51521(7) 0.0605(6) Uani 1 1 d .
F3 F 0.67393(17) 0.3390(3) 0.53352(6) 0.0656(6) Uani 1 1 d .
O1 O 0.61340(15) 0.1207(2) 0.61616(7) 0.0368(5) Uani 1 1 d .
O2 O 0.39789(15) 0.1261(2) 0.58503(7) 0.0360(5) Uani 1 1 d .
N1 N 0.49616(15) 0.3904(3) 0.61264(7) 0.0235(5) Uani 1 1 d .
C1 C 0.51562(19) 0.4105(3) 0.71291(9) 0.0253(6) Uani 1 1 d .
H1 H 0.4490 0.3562 0.6986 0.030 Uiso 1 1 calc R
C2 C 0.5233(2) 0.4135(4) 0.76116(9) 0.0309(6) Uani 1 1 d .
H2 H 0.4620 0.3613 0.7791 0.037 Uiso 1 1 calc R
C3 C 0.6219(2) 0.4943(3) 0.78311(9) 0.0290(6) Uani 1 1 d .
H3 H 0.6268 0.4979 0.8156 0.035 Uiso 1 1 calc R
C4 C 0.7128(2) 0.5691(3) 0.75587(9) 0.0303(6) Uani 1 1 d .
H4 H 0.7801 0.6219 0.7702 0.036 Uiso 1 1 calc R
C5 C 0.7044(2) 0.5661(3) 0.70778(8) 0.0255(6) Uani 1 1 d .
H5 H 0.7659 0.6179 0.6899 0.031 Uiso 1 1 calc R
C6 C 0.60549(18) 0.4868(3) 0.68546(8) 0.0200(5) Uani 1 1 d .
C7 C 0.59908(19) 0.4953(3) 0.63240(8) 0.0228(5) Uani 1 1 d .
H7 H 0.6782 0.4592 0.6188 0.027 Uiso 1 1 calc R
C8 C 0.5645(2) 0.6732(3) 0.61444(9) 0.0313(6) Uani 1 1 d .
H8A H 0.5993 0.7617 0.6343 0.038 Uiso 1 1 calc R
H8B H 0.5935 0.6900 0.5826 0.038 Uiso 1 1 calc R
C9 C 0.4242(2) 0.6744(3) 0.61655(10) 0.0345(6) Uani 1 1 d .
H9A H 0.3905 0.7617 0.5960 0.041 Uiso 1 1 calc R
H9B H 0.3957 0.6956 0.6483 0.041 Uiso 1 1 calc R
C10 C 0.3859(2) 0.4965(4) 0.60021(10) 0.0323(6) Uani 1 1 d .
H10A H 0.3125 0.4573 0.6166 0.039 Uiso 1 1 calc R
H10B H 0.3704 0.4945 0.5667 0.039 Uiso 1 1 calc R
C11 C 0.5782(3) 0.2327(4) 0.53299(9) 0.0384(7) Uani 1 1 d .

loop_
_atom_site_aniso_label
_atom_site_aniso_U_11
_atom_site_aniso_U_22
_atom_site_aniso_U_33
_atom_site_aniso_U_23
_atom_site_aniso_U_13
_atom_site_aniso_U_12
S1 0.0277(4) 0.0198(4) 0.0230(4) -0.0014(2) -0.0048(2) -0.0007(2)
F1 0.0817(13) 0.0726(16) 0.0265(10) 0.0068(9) -0.0078(8) 0.0122(10)
F2 0.0701(12) 0.0590(13) 0.0526(12) -0.0271(9) 0.0082(9) 0.0105(10)
F3 0.0672(12) 0.0840(15) 0.0456(11) -0.0150(10) 0.0234(9) -0.0390(11)
O1 0.0420(11) 0.0290(11) 0.0393(11) -0.0014(8) -0.0147(8) 0.0094(9)
O2 0.0339(10) 0.0311(11) 0.0430(11) -0.0044(8) -0.0041(8) -0.0110(8)
N1 0.0213(10) 0.0205(12) 0.0287(12) -0.0044(9) -0.0060(8) 0.0013(8)
C1 0.0240(12) 0.0221(14) 0.0296(14) 0.0022(11) -0.0026(9) -0.0035(10)
C2 0.0315(12) 0.0310(16) 0.0303(15) 0.0078(11) 0.0049(10) -0.0035(12)
C3 0.0373(13) 0.0256(14) 0.0240(12) 0.0008(11) -0.0027(10) 0.0084(12)
C4 0.0292(12) 0.0259(15) 0.0359(14) -0.0031(11) -0.0060(10) -0.0006(11)
C5 0.0226(11) 0.0266(14) 0.0274(13) -0.0005(10) 0.0008(9) -0.0043(10)
C6 0.0203(10) 0.0172(12) 0.0223(11) -0.0019(9) -0.0015(8) 0.0035(9)
C7 0.0237(11) 0.0220(13) 0.0226(12) -0.0025(10) 0.0005(9) -0.0051(10)
C8 0.0422(15) 0.0254(15) 0.0263(14) 0.0012(10) -0.0014(11) -0.0050(12)
C9 0.0458(16) 0.0257(15) 0.0321(15) 0.0004(11) -0.0031(12) 0.0081(12)
C10 0.0246(12) 0.0313(16) 0.0410(15) -0.0026(12) -0.0061(10) 0.0083(11)
C11 0.0470(16) 0.0408(18) 0.0276(14) -0.0111(12) 0.0005(12) -0.0014(14)

loop_
_atom_type_symbol
_atom_type_description
_atom_type_scat_dispersion_real
_atom_type_scat_dispersion_imag
_atom_type_scat_source
C C 0.0033 0.0016 'International Tables Vol C Tables 4.2.6.8 and 6.1.1.4'
H H 0.0000 0.0000 'International Tables Vol C Tables 4.2.6.8 and 6.1.1.4'
F F 0.0171 0.0103 'International Tables Vol C Tables 4.2.6.8 and 6.1.1.4'
N N 0.0061 0.0033 'International Tables Vol C Tables 4.2.6.8 and 6.1.1.4'
O O 0.0106 0.0060 'International Tables Vol C Tables 4.2.6.8 and 6.1.1.4'
S S 0.1246 0.1234 'International Tables Vol C Tables 4.2.6.8 and 6.1.1.4'

loop_
_geom_angle_atom_site_label_1
_geom_angle_atom_site_label_2
_geom_angle_atom_site_label_3
_geom_angle
O1 S1 N1 109.98(10)
O1 S1 C11 102.76(12)
O2 S1 O1 122.21(12)
O2 S1 N1 109.54(10)
O2 S1 C11 104.61(12)
N1 S1 C11 106.30(13)
C7 N1 S1 123.26(14)
C7 N1 C10 112.3(2)
C10 N1 S1 121.68(16)
C2 C1 H1 119.5
C2 C1 C6 121.0(2)
C6 C1 H1 119.5
C1 C2 H2 119.9
C1 C2 C3 120.3(2)
C3 C2 H2 119.9
C2 C3 H3 120.5
C4 C3 C2 119.0(2)
C4 C3 H3 120.5
C3 C4 H4 119.8
C5 C4 C3 120.5(2)
C5 C4 H4 119.8
C4 C5 H5 119.5
C4 C5 C6 121.0(2)
C6 C5 H5 119.5
C1 C6 C5 118.2(2)
C1 C6 C7 123.5(2)
C5 C6 C7 118.2(2)
N1 C7 C6 112.77(18)
N1 C7 H7 110.0
N1 C7 C8 101.00(18)
C6 C7 H7 110.0
C6 C7 C8 112.7(2)
C8 C7 H7 110.0
C7 C8 H8A 111.0
C7 C8 H8B 111.0
H8A C8 H8B 109.0
C9 C8 C7 103.69(19)
C9 C8 H8A 111.0
C9 C8 H8B 111.0
C8 C9 H9A 110.8
C8 C9 H9B 110.8
C8 C9 C10 104.7(2)
H9A C9 H9B 108.9
C10 C9 H9A 110.8
C10 C9 H9B 110.8
N1 C10 C9 102.52(19)
N1 C10 H10A 111.3
N1 C10 H10B 111.3
C9 C10 H10A 111.3
C9 C10 H10B 111.3
H10A C10 H10B 109.2
F1 C11 S1 110.84(19)
F1 C11 F3 107.5(3)
F2 C11 S1 111.4(2)
F2 C11 F1 107.8(2)
F2 C11 F3 108.4(2)
F3 C11 S1 110.74(18)

loop_
_geom_bond_atom_site_label_1
_geom_bond_atom_site_label_2
_geom_bond_distance
S1 O1 1.4249(17)
S1 O2 1.4222(17)
S1 N1 1.578(2)
S1 C11 1.832(3)
F1 C11 1.326(3)
F2 C11 1.312(3)
F3 C11 1.327(3)
N1 C7 1.492(3)
N1 C10 1.494(3)
C1 H1 0.9300
C1 C2 1.379(4)
C1 C6 1.383(3)
C2 H2 0.9300
C2 C3 1.388(3)
C3 H3 0.9300
C3 C4 1.382(3)
C4 H4 0.9300
C4 C5 1.375(3)
C5 H5 0.9300
C5 C6 1.389(3)
C6 C7 1.517(3)
C7 H7 0.9800
C7 C8 1.527(4)
C8 H8A 0.9700
C8 H8B 0.9700
C8 C9 1.518(4)
C9 H9A 0.9700
C9 H9B 0.9700
C9 C10 1.523(4)
C10 H10A 0.9700
C10 H10B 0.9700

loop_
_geom_torsion_atom_site_label_1
_geom_torsion_atom_site_label_2
_geom_torsion_atom_site_label_3
_geom_torsion_atom_site_label_4
_geom_torsion
S1 N1 C7 C6 -98.4(2)
S1 N1 C7 C8 141.13(19)
S1 N1 C10 C9 -165.28(18)
O1 S1 N1 C7 31.3(2)
O1 S1 N1 C10 -168.96(19)
O1 S1 C11 F1 175.1(2)
O1 S1 C11 F2 55.0(2)
O1 S1 C11 F3 -65.7(2)
O2 S1 N1 C7 168.20(18)
O2 S1 N1 C10 -32.0(2)
O2 S1 C11 F1 46.5(2)
O2 S1 C11 F2 -73.6(2)
O2 S1 C11 F3 165.8(2)
N1 S1 C11 F1 -69.4(2)
N1 S1 C11 F2 170.56(18)
N1 S1 C11 F3 49.9(2)
N1 C7 C8 C9 36.0(2)
C1 C2 C3 C4 -0.9(4)
C1 C6 C7 N1 -8.7(3)
C1 C6 C7 C8 104.9(3)
C2 C1 C6 C5 0.4(4)
C2 C1 C6 C7 -176.9(2)
C2 C3 C4 C5 1.1(4)
C3 C4 C5 C6 -0.6(4)
C4 C5 C6 C1 -0.1(4)
C4 C5 C6 C7 177.3(2)
C5 C6 C7 N1 174.1(2)
C5 C6 C7 C8 -72.4(3)
C6 C1 C2 C3 0.2(4)
C6 C7 C8 C9 -84.6(2)
C7 N1 C10 C9 -3.5(3)
C7 C8 C9 C10 -39.9(2)
C8 C9 C10 N1 26.4(3)
C10 N1 C7 C6 100.2(2)
C10 N1 C7 C8 -20.3(2)
C11 S1 N1 C7 -79.3(2)
C11 S1 N1 C10 80.5(2)
